data_7207509
loop_
_publ_author_name
'Qiao, Yali'
'Zhang, Jing'
'Xu, Wei'
'Zhu, Daoben'

_publ_section_title
;
 Incorporation of pyrrole to oligothiophene-based quinoids endcapped with
 dicyanomethylene: a new class of solution processable n-channel organic
 semiconductors for air-stable organic field-effect transistors
;
_journal_issue 12
_journal_name_full 'Journal of Materials Chemistry'
_journal_page_first 5706
_journal_paper_doi 10.1039/c2jm16700j
_journal_volume 22
_journal_year 2012
_chemical_formula_moiety 'C26 H23 N5 S2'
_chemical_formula_sum 'C26 H23 N5 S2'
_chemical_formula_weight 469.61
_chemical_name_systematic
;
?
;
_space_group_IT_number 2
_symmetry_cell_setting triclinic
_symmetry_space_group_name_Hall '-P 1'
_symmetry_space_group_name_H-M 'P -1'
_atom_sites_solution_hydrogens geom
_atom_sites_solution_primary direct
_atom_sites_solution_secondary difmap
_audit_creation_method SHELXL-97
_cell_angle_alpha 91.16(3)
_cell_angle_beta 105.66(3)
_cell_angle_gamma 114.76(3)
_cell_formula_units_Z 2
_cell_length_a 10.463(2)
_cell_length_b 11.737(2)
_cell_length_c 12.856(3)
_cell_measurement_reflns_used 4901
_cell_measurement_temperature 173(2)
_cell_measurement_theta_max 27.4816
_cell_measurement_theta_min 2.2298
_cell_volume 1364.3(7)
_computing_cell_refinement 'CrystalClear (Rigaku Inc., 2008)'
_computing_data_collection 'CrystalClear (Rigaku Inc., 2008)'
_computing_data_reduction 'CrystalClear (Rigaku Inc., 2008)'
_computing_molecular_graphics
;
Mercury: visualization and analysis of crystal structures, C. F. Macrae,
P. R. Edgington, P. McCabe, E. Pidcock, G. P. Shields, R. Taylor,
M. Towler and J. van de Streek, J. Appl. Cryst., 39, 453-457, 2006.
;
_computing_publication_material 'SHELX-97 (Sheldrick, 1997)'
_computing_structure_refinement 'SHELXL-97 (Sheldrick, 1997)'
_computing_structure_solution 'SHELXS-97 (Sheldrick, 1990)'
_diffrn_ambient_temperature 173(2)
_diffrn_detector_area_resol_mean 28.5714
_diffrn_measured_fraction_theta_full 0.993
_diffrn_measured_fraction_theta_max 0.993
_diffrn_measurement_device_type 'MM007HF + CCD (Saturn724+)'
_diffrn_measurement_method '\w scans at fixed \c = 45\%'
_diffrn_radiation_monochromator Confocal
_diffrn_radiation_source 'Rotating Anode'
_diffrn_radiation_type MoK\a
_diffrn_radiation_wavelength 0.71073
_diffrn_reflns_av_R_equivalents 0.0447
_diffrn_reflns_av_sigmaI/netI 0.0473
_diffrn_reflns_limit_h_max 13
_diffrn_reflns_limit_h_min -13
_diffrn_reflns_limit_k_max 15
_diffrn_reflns_limit_k_min -15
_diffrn_reflns_limit_l_max 16
_diffrn_reflns_limit_l_min -16
_diffrn_reflns_number 15139
_diffrn_reflns_theta_full 27.46
_diffrn_reflns_theta_max 27.46
_diffrn_reflns_theta_min 1.66
_exptl_absorpt_coefficient_mu 0.216
_exptl_absorpt_correction_T_max 1.0000
_exptl_absorpt_correction_T_min 0.7016
_exptl_absorpt_correction_type multi-scan
_exptl_absorpt_process_details 'CrystalClear (Rigaku Inc., 2008)'
_exptl_crystal_colour black
_exptl_crystal_density_diffrn 1.143
_exptl_crystal_density_method 'not measured'
_exptl_crystal_description block
_exptl_crystal_F_000 492
_exptl_crystal_size_max 0.42
_exptl_crystal_size_mid 0.28
_exptl_crystal_size_min 0.24
_platon_squeeze_details
;
;
_refine_diff_density_max 1.523
_refine_diff_density_min -0.480
_refine_diff_density_rms 0.075
_refine_ls_extinction_method none
_refine_ls_goodness_of_fit_ref 1.059
_refine_ls_hydrogen_treatment constr
_refine_ls_matrix_type full
_refine_ls_number_parameters 298
_refine_ls_number_reflns 6219
_refine_ls_number_restraints 0
_refine_ls_restrained_S_all 1.059
_refine_ls_R_factor_all 0.0736
_refine_ls_R_factor_gt 0.0676
_refine_ls_shift/su_max 0.001
_refine_ls_shift/su_mean 0.000
_refine_ls_structure_factor_coef Fsqd
_refine_ls_weighting_details 'calc w=1/[\s^2^(Fo^2^)+(0.1024P)^2^+1.2452P] where P=(Fo^2^+2Fc^2^)/3'
_refine_ls_weighting_scheme calc
_refine_ls_wR_factor_gt 0.1911
_refine_ls_wR_factor_ref 0.1971
_reflns_number_gt 5586
_reflns_number_total 6219
_reflns_threshold_expression >2sigma(I)
_cod_data_source_file c2jm16700j.txt
_cod_data_source_block a
_cod_original_cell_volume 1364.3(5)
_cod_original_sg_symbol_H-M P-1
_cod_database_code 7207509

loop_
_symmetry_equiv_pos_as_xyz
'x, y, z'
'-x, -y, -z'

loop_
_atom_site_label
_atom_site_type_symbol
_atom_site_fract_x
_atom_site_fract_y
_atom_site_fract_z
_atom_site_U_iso_or_equiv
_atom_site_adp_type
_atom_site_occupancy
_atom_site_symmetry_multiplicity
_atom_site_calc_flag
_atom_site_refinement_flags
S1 S 1.20050(7) 0.67318(5) 0.14070(5) 0.03195(18) Uani 1 1 d .
S2 S 0.62569(7) 0.52815(6) 0.28068(5) 0.03401(18) Uani 1 1 d .
N1 N 1.6582(3) 0.7228(3) 0.0315(2) 0.0538(7) Uani 1 1 d .
N2 N 1.4810(4) 0.9815(3) 0.1288(4) 0.0911(13) Uani 1 1 d .
N3 N 0.8812(2) 0.49212(18) 0.19099(15) 0.0262(4) Uani 1 1 d .
N4 N 0.1670(3) 0.3519(3) 0.4155(3) 0.0644(8) Uani 1 1 d .
N5 N 0.5116(4) 0.7327(3) 0.4112(4) 0.0800(11) Uani 1 1 d .
C1 C 1.4736(3) 0.8836(3) 0.1101(3) 0.0523(8) Uani 1 1 d .
C2 C 1.4581(3) 0.7588(3) 0.0880(2) 0.0368(5) Uani 1 1 d .
C3 C 1.5694(3) 0.7409(3) 0.0564(2) 0.0415(6) Uani 1 1 d .
C4 C 1.3357(3) 0.6545(2) 0.09820(19) 0.0314(5) Uani 1 1 d .
C5 C 1.3007(3) 0.5241(2) 0.07678(19) 0.0335(5) Uani 1 1 d .
H5A H 1.3604 0.4944 0.0516 0.040 Uiso 1 1 calc R
C6 C 1.1729(3) 0.4460(2) 0.09598(19) 0.0317(5) Uani 1 1 d .
H6A H 1.1360 0.3563 0.0859 0.038 Uiso 1 1 calc R
C7 C 1.0984(3) 0.5086(2) 0.13233(18) 0.0284(5) Uani 1 1 d .
C8 C 0.9666(2) 0.4445(2) 0.15666(17) 0.0266(4) Uani 1 1 d .
C9 C 0.8907(3) 0.3089(2) 0.1459(2) 0.0314(5) Uani 1 1 d .
H9A H 0.9239 0.2510 0.1241 0.038 Uiso 1 1 calc R
C10 C 0.7638(3) 0.2767(2) 0.17199(19) 0.0312(5) Uani 1 1 d .
H10A H 0.6929 0.1928 0.1710 0.037 Uiso 1 1 calc R
C11 C 0.7551(2) 0.3914(2) 0.20130(17) 0.0273(5) Uani 1 1 d .
C12 C 0.6412(3) 0.3943(2) 0.23465(18) 0.0292(5) Uani 1 1 d .
C13 C 0.5201(3) 0.2826(3) 0.2448(2) 0.0378(6) Uani 1 1 d .
H13A H 0.5059 0.1994 0.2226 0.045 Uiso 1 1 calc R
C14 C 0.4268(3) 0.3055(3) 0.2888(2) 0.0399(6) Uani 1 1 d .
H14A H 0.3418 0.2400 0.3000 0.048 Uiso 1 1 calc R
C15 C 0.4689(3) 0.4361(3) 0.3162(2) 0.0351(5) Uani 1 1 d .
C16 C 0.4011(3) 0.4908(3) 0.3654(2) 0.0385(6) Uani 1 1 d .
C17 C 0.2705(3) 0.4129(3) 0.3931(2) 0.0449(7) Uani 1 1 d .
C18 C 0.4600(3) 0.6243(3) 0.3908(3) 0.0496(7) Uani 1 1 d .
C19 C 0.9203(3) 0.6268(2) 0.21892(18) 0.0282(5) Uani 1 1 d .
H19A H 0.8291 0.6388 0.1953 0.034 Uiso 1 1 calc R
H19B H 0.9864 0.6769 0.1774 0.034 Uiso 1 1 calc R
C20 C 0.9974(4) 0.6794(3) 0.3418(2) 0.0460(7) Uani 1 1 d .
H20A H 0.9207 0.6377 0.3790 0.055 Uiso 1 1 calc R
C21 C 1.1219(4) 0.6467(3) 0.3938(3) 0.0513(7) Uani 1 1 d .
H21A H 1.2066 0.6966 0.3673 0.062 Uiso 1 1 calc R
H21B H 1.0900 0.5558 0.3695 0.062 Uiso 1 1 calc R
C22 C 1.1733(4) 0.6715(3) 0.5168(2) 0.0479(7) Uani 1 1 d .
H22A H 1.2548 0.6484 0.5446 0.072 Uiso 1 1 calc R
H22B H 1.0912 0.6203 0.5441 0.072 Uiso 1 1 calc R
H22C H 1.2073 0.7617 0.5419 0.072 Uiso 1 1 calc R
C23 C 1.0375(4) 0.8201(3) 0.3588(3) 0.0488(7) Uani 1 1 d .
H23A H 1.0911 0.8529 0.4373 0.059 Uiso 1 1 calc R
H23B H 1.1081 0.8626 0.3181 0.059 Uiso 1 1 calc R
C24 C 0.9196(4) 0.8612(3) 0.3275(3) 0.0618(9) Uani 1 1 d .
H24A H 0.8506 0.8235 0.3705 0.074 Uiso 1 1 calc R
H24B H 0.8634 0.8280 0.2493 0.074 Uiso 1 1 calc R
C25 C 0.9763(5) 1.0061(3) 0.3453(3) 0.0652(10) Uani 1 1 d .
H25A H 1.0352 1.0405 0.4228 0.078 Uiso 1 1 calc R
H25B H 1.0415 1.0444 0.2996 0.078 Uiso 1 1 calc R
C26 C 0.8520(6) 1.0402(4) 0.3163(4) 0.0838(13) Uani 1 1 d .
H26A H 0.8905 1.1328 0.3267 0.126 Uiso 1 1 calc R
H26B H 0.7896 1.0048 0.3633 0.126 Uiso 1 1 calc R
H26C H 0.7933 1.0055 0.2397 0.126 Uiso 1 1 calc R

loop_
_atom_site_aniso_label
_atom_site_aniso_U_11
_atom_site_aniso_U_22
_atom_site_aniso_U_33
_atom_site_aniso_U_23
_atom_site_aniso_U_13
_atom_site_aniso_U_12
S1 0.0326(3) 0.0258(3) 0.0383(3) 0.0014(2) 0.0165(2) 0.0103(2)
S2 0.0315(3) 0.0330(3) 0.0429(4) 0.0060(2) 0.0150(3) 0.0169(3)
N1 0.0438(14) 0.0718(19) 0.0523(15) 0.0079(13) 0.0208(12) 0.0278(13)
N2 0.061(2) 0.0342(16) 0.164(4) 0.004(2) 0.038(2) 0.0061(14)
N3 0.0287(9) 0.0230(9) 0.0288(9) 0.0031(7) 0.0100(7) 0.0123(8)
N4 0.0544(17) 0.0679(19) 0.084(2) 0.0116(16) 0.0416(16) 0.0269(15)
N5 0.070(2) 0.0533(19) 0.132(3) 0.0027(19) 0.043(2) 0.0343(17)
C1 0.0352(14) 0.0384(16) 0.076(2) 0.0060(14) 0.0238(14) 0.0052(12)
C2 0.0303(12) 0.0392(14) 0.0383(13) 0.0043(10) 0.0137(10) 0.0111(10)
C3 0.0322(13) 0.0504(16) 0.0369(13) 0.0048(11) 0.0113(10) 0.0133(12)
C4 0.0278(11) 0.0367(13) 0.0282(11) 0.0013(9) 0.0088(9) 0.0128(10)
C5 0.0365(12) 0.0388(13) 0.0302(11) 0.0019(10) 0.0123(9) 0.0202(11)
C6 0.0341(12) 0.0303(12) 0.0321(11) 0.0007(9) 0.0096(9) 0.0161(10)
C7 0.0291(11) 0.0264(11) 0.0281(10) 0.0012(8) 0.0081(9) 0.0112(9)
C8 0.0295(11) 0.0265(11) 0.0247(10) 0.0005(8) 0.0079(8) 0.0137(9)
C9 0.0361(12) 0.0262(11) 0.0353(12) 0.0016(9) 0.0132(10) 0.0156(10)
C10 0.0343(12) 0.0248(11) 0.0340(11) 0.0045(9) 0.0129(9) 0.0111(9)
C11 0.0290(11) 0.0259(11) 0.0237(10) 0.0020(8) 0.0054(8) 0.0107(9)
C12 0.0310(11) 0.0295(11) 0.0266(10) 0.0036(8) 0.0082(9) 0.0135(9)
C13 0.0365(13) 0.0322(12) 0.0428(13) 0.0023(10) 0.0170(11) 0.0107(11)
C14 0.0363(13) 0.0407(14) 0.0430(14) 0.0053(11) 0.0196(11) 0.0127(11)
C15 0.0324(12) 0.0434(14) 0.0306(11) 0.0062(10) 0.0093(9) 0.0181(11)
C16 0.0341(13) 0.0471(15) 0.0413(13) 0.0066(11) 0.0139(11) 0.0229(12)
C17 0.0424(15) 0.0558(18) 0.0464(15) 0.0049(13) 0.0191(12) 0.0276(14)
C18 0.0444(16) 0.0558(19) 0.0620(19) 0.0069(15) 0.0223(14) 0.0309(15)
C19 0.0306(11) 0.0224(10) 0.0319(11) 0.0021(8) 0.0087(9) 0.0126(9)
C20 0.0546(17) 0.0348(14) 0.0427(14) -0.0062(11) -0.0054(12) 0.0272(13)
C21 0.0531(17) 0.0573(19) 0.0468(16) 0.0038(14) 0.0111(13) 0.0302(15)
C22 0.0510(16) 0.0602(19) 0.0335(13) 0.0030(12) 0.0071(12) 0.0292(15)
C23 0.0594(18) 0.0325(14) 0.0470(15) -0.0045(11) 0.0016(13) 0.0227(13)
C24 0.073(2) 0.0450(18) 0.062(2) -0.0048(15) -0.0014(17) 0.0356(17)
C25 0.098(3) 0.0401(17) 0.0554(19) -0.0031(14) 0.0035(18) 0.0412(19)
C26 0.104(3) 0.064(3) 0.084(3) 0.004(2) 0.012(3) 0.047(3)

loop_
_atom_type_symbol
_atom_type_description
_atom_type_scat_dispersion_real
_atom_type_scat_dispersion_imag
_atom_type_scat_source
C C 0.0033 0.0016 'International Tables Vol C Tables 4.2.6.8 and 6.1.1.4'
H H 0.0000 0.0000 'International Tables Vol C Tables 4.2.6.8 and 6.1.1.4'
N N 0.0061 0.0033 'International Tables Vol C Tables 4.2.6.8 and 6.1.1.4'
S S 0.1246 0.1234 'International Tables Vol C Tables 4.2.6.8 and 6.1.1.4'

loop_
_geom_angle_atom_site_label_1
_geom_angle_atom_site_label_2
_geom_angle_atom_site_label_3
_geom_angle
C4 S1 C7 92.27(12)
C15 S2 C12 92.38(12)
C8 N3 C11 109.32(19)
C8 N3 C19 125.86(19)
C11 N3 C19 124.71(19)
N2 C1 C2 177.3(4)
C4 C2 C1 120.4(2)
C4 C2 C3 120.1(3)
C1 C2 C3 119.5(2)
N1 C3 C2 178.0(3)
C2 C4 C5 127.9(2)
C2 C4 S1 121.4(2)
C5 C4 S1 110.77(18)
C6 C5 C4 113.0(2)
C6 C5 H5A 123.5
C4 C5 H5A 123.5
C5 C6 C7 115.1(2)
C5 C6 H6A 122.4
C7 C6 H6A 122.4
C8 C7 C6 123.3(2)
C8 C7 S1 127.85(18)
C6 C7 S1 108.83(18)
N3 C8 C7 129.7(2)
N3 C8 C9 106.8(2)
C7 C8 C9 123.5(2)
C10 C9 C8 108.8(2)
C10 C9 H9A 125.6
C8 C9 H9A 125.6
C9 C10 C11 108.2(2)
C9 C10 H10A 125.9
C11 C10 H10A 125.9
C12 C11 N3 129.3(2)
C12 C11 C10 123.9(2)
N3 C11 C10 106.8(2)
C11 C12 C13 123.2(2)
C11 C12 S2 127.66(19)
C13 C12 S2 108.94(18)
C14 C13 C12 114.5(2)
C14 C13 H13A 122.8
C12 C13 H13A 122.8
C13 C14 C15 113.4(2)
C13 C14 H14A 123.3
C15 C14 H14A 123.3
C16 C15 C14 127.8(3)
C16 C15 S2 121.5(2)
C14 C15 S2 110.8(2)
C15 C16 C18 120.9(3)
C15 C16 C17 120.5(3)
C18 C16 C17 118.6(3)
N4 C17 C16 179.4(4)
N5 C18 C16 178.0(3)
N3 C19 C20 114.13(19)
N3 C19 H19A 108.7
C20 C19 H19A 108.7
N3 C19 H19B 108.7
C20 C19 H19B 108.7
H19A C19 H19B 107.6
C21 C20 C23 114.6(3)
C21 C20 C19 114.6(2)
C23 C20 C19 108.8(2)
C21 C20 H20A 106.0
C23 C20 H20A 106.0
C19 C20 H20A 106.0
C20 C21 C22 114.3(3)
C20 C21 H21A 108.7
C22 C21 H21A 108.7
C20 C21 H21B 108.7
C22 C21 H21B 108.7
H21A C21 H21B 107.6
C21 C22 H22A 109.5
C21 C22 H22B 109.5
H22A C22 H22B 109.5
C21 C22 H22C 109.5
H22A C22 H22C 109.5
H22B C22 H22C 109.5
C24 C23 C20 119.3(3)
C24 C23 H23A 107.5
C20 C23 H23A 107.5
C24 C23 H23B 107.5
C20 C23 H23B 107.5
H23A C23 H23B 107.0
C23 C24 C25 113.7(3)
C23 C24 H24A 108.8
C25 C24 H24A 108.8
C23 C24 H24B 108.8
C25 C24 H24B 108.8
H24A C24 H24B 107.7
C26 C25 C24 110.7(4)
C26 C25 H25A 109.5
C24 C25 H25A 109.5
C26 C25 H25B 109.5
C24 C25 H25B 109.5
H25A C25 H25B 108.1
C25 C26 H26A 109.5
C25 C26 H26B 109.5
H26A C26 H26B 109.5
C25 C26 H26C 109.5
H26A C26 H26C 109.5
H26B C26 H26C 109.5

loop_
_geom_bond_atom_site_label_1
_geom_bond_atom_site_label_2
_geom_bond_distance
S1 C4 1.738(3)
S1 C7 1.756(2)
S2 C15 1.734(3)
S2 C12 1.752(2)
N1 C3 1.155(4)
N2 C1 1.136(5)
N3 C8 1.387(3)
N3 C11 1.396(3)
N3 C19 1.467(3)
N4 C17 1.138(4)
N5 C18 1.146(5)
C1 C2 1.418(4)
C2 C4 1.393(4)
C2 C3 1.421(4)
C4 C5 1.418(4)
C5 C6 1.361(4)
C5 H5A 0.9500
C6 C7 1.424(3)
C6 H6A 0.9500
C7 C8 1.393(3)
C8 C9 1.434(3)
C9 C10 1.358(3)
C9 H9A 0.9500
C10 C11 1.436(3)
C10 H10A 0.9500
C11 C12 1.384(3)
C12 C13 1.430(3)
C13 C14 1.363(4)
C13 H13A 0.9500
C14 C15 1.413(4)
C14 H14A 0.9500
C15 C16 1.387(4)
C16 C18 1.415(4)
C16 C17 1.435(4)
C19 C20 1.544(4)
C19 H19A 0.9900
C19 H19B 0.9900
C20 C21 1.500(4)
C20 C23 1.518(4)
C20 H20A 1.0000
C21 C22 1.506(4)
C21 H21A 0.9900
C21 H21B 0.9900
C22 H22A 0.9800
C22 H22B 0.9800
C22 H22C 0.9800
C23 C24 1.467(5)
C23 H23A 0.9900
C23 H23B 0.9900
C24 C25 1.537(4)
C24 H24A 0.9900
C24 H24B 0.9900
C25 C26 1.473(6)
C25 H25A 0.9900
C25 H25B 0.9900
C26 H26A 0.9800
C26 H26B 0.9800
C26 H26C 0.9800

loop_
_geom_torsion_atom_site_label_1
_geom_torsion_atom_site_label_2
_geom_torsion_atom_site_label_3
_geom_torsion_atom_site_label_4
_geom_torsion
N2 C1 C2 C4 1(10)
N2 C1 C2 C3 -178(100)
C4 C2 C3 N1 -16(9)
C1 C2 C3 N1 163(9)
C1 C2 C4 C5 178.2(3)
C3 C2 C4 C5 -2.6(4)
C1 C2 C4 S1 -1.3(4)
C3 C2 C4 S1 177.96(19)
C7 S1 C4 C2 -179.6(2)
C7 S1 C4 C5 0.85(18)
C2 C4 C5 C6 179.5(2)
S1 C4 C5 C6 -1.0(3)
C4 C5 C6 C7 0.6(3)
C5 C6 C7 C8 -179.6(2)
C5 C6 C7 S1 0.0(3)
C4 S1 C7 C8 179.1(2)
C4 S1 C7 C6 -0.50(18)
C11 N3 C8 C7 177.8(2)
C19 N3 C8 C7 -5.7(4)
C11 N3 C8 C9 -0.4(2)
C19 N3 C8 C9 176.15(19)
C6 C7 C8 N3 -179.0(2)
S1 C7 C8 N3 1.4(4)
C6 C7 C8 C9 -1.1(4)
S1 C7 C8 C9 179.30(18)
N3 C8 C9 C10 0.5(3)
C7 C8 C9 C10 -177.8(2)
C8 C9 C10 C11 -0.5(3)
C8 N3 C11 C12 178.9(2)
C19 N3 C11 C12 2.4(4)
C8 N3 C11 C10 0.1(2)
C19 N3 C11 C10 -176.49(19)
C9 C10 C11 C12 -178.7(2)
C9 C10 C11 N3 0.3(3)
N3 C11 C12 C13 -177.9(2)
C10 C11 C12 C13 0.8(4)
N3 C11 C12 S2 -3.3(4)
C10 C11 C12 S2 175.41(18)
C15 S2 C12 C11 -173.0(2)
C15 S2 C12 C13 2.24(19)
C11 C12 C13 C14 173.9(2)
S2 C12 C13 C14 -1.6(3)
C12 C13 C14 C15 -0.2(4)
C13 C14 C15 C16 -177.7(3)
C13 C14 C15 S2 1.9(3)
C12 S2 C15 C16 177.2(2)
C12 S2 C15 C14 -2.4(2)
C14 C15 C16 C18 178.0(3)
S2 C15 C16 C18 -1.5(4)
C14 C15 C16 C17 -1.2(4)
S2 C15 C16 C17 179.3(2)
C15 C16 C17 N4 172(100)
C18 C16 C17 N4 -7(43)
C15 C16 C18 N5 -22(12)
C17 C16 C18 N5 157(12)
C8 N3 C19 C20 -94.1(3)
C11 N3 C19 C20 81.9(3)
N3 C19 C20 C21 47.9(4)
N3 C19 C20 C23 177.6(2)
C23 C20 C21 C22 66.6(4)
C19 C20 C21 C22 -166.6(3)
C21 C20 C23 C24 -170.1(3)
C19 C20 C23 C24 60.2(4)
C20 C23 C24 C25 -177.9(3)
C23 C24 C25 C26 -177.7(4)

loop_
_platon_squeeze_void_nr
_platon_squeeze_void_average_x
_platon_squeeze_void_average_y
_platon_squeeze_void_average_z
_platon_squeeze_void_volume
_platon_squeeze_void_count_electrons
_platon_squeeze_void_content
1 -0.013 0.000 -0.013 284 44 ' '
